data_1562679
loop_
_publ_author_name
'Hess, Andreas'
'Prohaska, Jan Philip'
'Doerrich, Sabrina Bettina'
'Trauner, Florian'
'Lutter, Ferdinand Hermann'
'Lemaire, S\'ebastien'
'Wagschal, Simon'
'Karaghiosoff, Konstantin'
'Knochel, Paul'

_publ_section_title
;
 Directed Regioselective ortho,ortho&#x2019;-Magnesiations of Aromatics
 and Heterocycles using sBu2Mg in Toluene
;
_journal_name_full 'Chemical Science'
_journal_paper_doi 10.1039/D1SC01777B
_journal_year 2021
_chemical_absolute_configuration unk
_chemical_formula_moiety 'C9 H6 Cl2 I N3 S'
_chemical_formula_sum 'C9 H6 Cl2 I N3 S'
_chemical_formula_weight 386.03
_chemical_name_systematic
;
2-(3,5-dichloro-2-iodo-6-(methylthio)phenyl)-2H-1,2,3-triazole
;
_space_group_crystal_system orthorhombic
_space_group_IT_number 45
_space_group_name_Hall 'I 2 -2c'
_space_group_name_H-M_alt 'I b a 2'
_atom_sites_solution_hydrogens geom
_atom_sites_solution_primary direct
_atom_sites_solution_secondary difmap
_audit_creation_method SHELXL-2014
_audit_update_record
;
2021-02-05 deposited with the CCDC.	2021-05-17 downloaded from the CCDC.
;
_cell_angle_alpha 90
_cell_angle_beta 90
_cell_angle_gamma 90
_cell_formula_units_Z 8
_cell_length_a 29.5021(13)
_cell_length_b 9.0794(3)
_cell_length_c 9.4820(4)
_cell_measurement_reflns_used 5777
_cell_measurement_temperature 123(2)
_cell_measurement_theta_max 28.8740
_cell_measurement_theta_min 2.3180
_cell_volume 2539.86(18)
_computing_cell_refinement 'CrysAlisPro 1.171.40.84a (Rigaku OD, 2020)'
_computing_data_collection 'CrysAlisPro 1.171.40.84a (Rigaku OD, 2020)'
_computing_data_reduction 'CrysAlisPro 1.171.40.84a (Rigaku OD, 2020)'
_computing_molecular_graphics
;
'ORTEP (M. N. Burnett, C. K. Johnson, ORTEP-III: Oak Ridge Thermal Ellipsoid
# Plot Program for Crystal Structure Illustrations, Oak Ridge National
# Laboratory Report ORNL-6895, 1996). Windows version (L. J. Farrugia, Univ.
# Glasgow) used --- SCHAKAL (E. Keller, University of  Freiburg (Breisgau),
# Germany, 1995)'
;
_computing_publication_material
;
PLATON (A. L. Spek, Acta Crystallogr, Sect. A, 1990, 46, C34, 1995 version).
# --- T.B.Cohen, Pure Appl. Chem. 1996,68,2339-2359 (atomic masses).
;
_computing_structure_refinement 'SHELXL-2014 (Sheldrick, 2014)'
_computing_structure_solution 'SHELXS-97 (Sheldrick, 1990)'
_diffrn_ambient_temperature 123(2)
_diffrn_detector_area_resol_mean 15.9809
_diffrn_measured_fraction_theta_full 0.986
_diffrn_measured_fraction_theta_max 0.987
_diffrn_measurement_device_type 'Xcalibur, Sapphire3'
_diffrn_measurement_method '\w scans'
_diffrn_radiation_type MoK\a
_diffrn_radiation_wavelength 0.71073
_diffrn_reflns_av_R_equivalents 0.0560
_diffrn_reflns_av_unetI/netI 0.0347
_diffrn_reflns_Laue_measured_fraction_full 0.986
_diffrn_reflns_Laue_measured_fraction_max 0.987
_diffrn_reflns_limit_h_max 36
_diffrn_reflns_limit_h_min -36
_diffrn_reflns_limit_k_max 11
_diffrn_reflns_limit_k_min -11
_diffrn_reflns_limit_l_max 11
_diffrn_reflns_limit_l_min -11
_diffrn_reflns_number 15592
_diffrn_reflns_point_group_measured_fraction_full 0.983
_diffrn_reflns_point_group_measured_fraction_max 0.984
_diffrn_reflns_theta_full 25.242
_diffrn_reflns_theta_max 26.022
_diffrn_reflns_theta_min 2.347
_diffrn_source 'fine-focus sealed X-ray tube'
_exptl_absorpt_coefficient_mu 3.082
_exptl_absorpt_correction_T_max 1.00000
_exptl_absorpt_correction_T_min 0.59505
_exptl_absorpt_correction_type multi-scan
_exptl_absorpt_process_details
;
CrysAlisPro 1.171.40.84a (Rigaku Oxford Diffraction, 2020)
Empirical absorption correction using spherical harmonics,
implemented in SCALE3 ABSPACK scaling algorithm.
;
_exptl_crystal_colour colorless
_exptl_crystal_density_diffrn 2.019
_exptl_crystal_description platelet
_exptl_crystal_F_000 1472
_exptl_crystal_size_max 0.400
_exptl_crystal_size_mid 0.250
_exptl_crystal_size_min 0.050
_refine_diff_density_max 1.370
_refine_diff_density_min -0.491
_refine_diff_density_rms 0.110
_refine_ls_abs_structure_details
;
 Flack x determined using 984 quotients [(I+)-(I-)]/[(I+)+(I-)]
 (Parsons, Flack and Wagner, Acta Cryst. B69 (2013) 249-259).
;
_refine_ls_abs_structure_Flack -0.01(2)
_refine_ls_extinction_method none
_refine_ls_goodness_of_fit_ref 1.059
_refine_ls_hydrogen_treatment mixed
_refine_ls_matrix_type full
_refine_ls_number_parameters 149
_refine_ls_number_reflns 2462
_refine_ls_number_restraints 1
_refine_ls_restrained_S_all 1.059
_refine_ls_R_factor_all 0.0369
_refine_ls_R_factor_gt 0.0317
_refine_ls_shift/su_max 0.000
_refine_ls_shift/su_mean 0.000
_refine_ls_structure_factor_coef Fsqd
_refine_ls_weighting_details 'w=1/[\s^2^(Fo^2^)+(0.0399P)^2^+5.4896P] where P=(Fo^2^+2Fc^2^)/3'
_refine_ls_weighting_scheme calc
_refine_ls_wR_factor_gt 0.0722
_refine_ls_wR_factor_ref 0.0757
_reflns_Friedel_coverage 0.865
_reflns_Friedel_fraction_full 0.979
_reflns_Friedel_fraction_max 0.980
_reflns_number_gt 2254
_reflns_number_total 2462
_reflns_threshold_expression 'I > 2\s(I)'
_cod_data_source_file d1sc01777b2.cif
_cod_data_source_block test2
_cod_database_code 1562679
_shelx_space_group_comment
;
The symmetry employed for this shelxl refinement is uniquely defined
by the following loop, which should always be used as a source of
symmetry information in preference to the above space-group names.
They are only intended as comments.
;
_shelx_estimated_absorpt_t_min 0.372
_shelx_estimated_absorpt_t_max 0.861
_shelxl_version_number 2014-3

loop_
_space_group_symop_operation_xyz
'x, y, z'
'-x, -y, z'
'-x, y, z+1/2'
'x, -y, z+1/2'
'x+1/2, y+1/2, z+1/2'
'-x+1/2, -y+1/2, z+1/2'
'-x+1/2, y+1/2, z+1'
'x+1/2, -y+1/2, z+1'

loop_
_atom_site_label
_atom_site_type_symbol
_atom_site_fract_x
_atom_site_fract_y
_atom_site_fract_z
_atom_site_U_iso_or_equiv
_atom_site_adp_type
_atom_site_occupancy
_atom_site_site_symmetry_order
_atom_site_calc_flag
_atom_site_refinement_flags_posn
_atom_site_refinement_flags_adp
_atom_site_refinement_flags_occupancy
_atom_site_disorder_assembly
_atom_site_disorder_group
I1 I 0.58824(2) 0.47291(5) 0.56589(8) 0.02333(16) Uani 1 1 d . . . . .
S1 S 0.61090(8) 0.9776(2) 0.2064(2) 0.0281(5) Uani 1 1 d . . . . .
Cl1 Cl 0.70094(7) 0.4262(2) 0.4988(2) 0.0293(4) Uani 1 1 d . . . . .
N1 N 0.5373(2) 0.7157(9) 0.2809(7) 0.0305(17) Uani 1 1 d . . . . .
C1 C 0.6116(3) 0.7365(9) 0.3804(7) 0.0195(16) Uani 1 1 d . . . . .
N2 N 0.5643(2) 0.7586(7) 0.3859(6) 0.0214(14) Uani 1 1 d . . . . .
Cl2 Cl 0.71950(7) 0.9058(2) 0.1820(2) 0.0305(4) Uani 1 1 d . . . . .
C2 C 0.6302(3) 0.6119(8) 0.4472(7) 0.0200(16) Uani 1 1 d . . . . .
N3 N 0.5433(2) 0.8198(7) 0.4953(7) 0.0248(14) Uani 1 1 d . . . . .
C3 C 0.6759(3) 0.5853(8) 0.4310(8) 0.0222(16) Uani 1 1 d . . . . .
C4 C 0.7033(3) 0.6785(9) 0.3538(8) 0.0249(17) Uani 1 1 d . . . . .
H4 H 0.732(3) 0.661(2) 0.3465(11) 0.030 Uiso 1 1 calc R U . . .
C6 C 0.6385(3) 0.8332(10) 0.2995(8) 0.0218(19) Uani 1 1 d . . . . .
C5 C 0.6843(3) 0.8005(9) 0.2880(8) 0.0246(18) Uani 1 1 d . . . . .
C8 C 0.4971(3) 0.7556(10) 0.3256(15) 0.035(2) Uani 1 1 d . . . . .
H8 H 0.471(3) 0.7431(18) 0.277(6) 0.042 Uiso 1 1 calc R U . . .
C7 C 0.6367(3) 1.1378(12) 0.2837(11) 0.044(3) Uani 1 1 d . . . . .
H7A H 0.6361 1.1289 0.3867 0.065 Uiso 1 1 calc R U . . .
H7B H 0.6198 1.2259 0.2552 0.065 Uiso 1 1 calc R U . . .
H7C H 0.6681 1.1458 0.2514 0.065 Uiso 1 1 calc R U . . .
C9 C 0.5002(3) 0.8192(9) 0.4567(9) 0.0267(17) Uani 1 1 d . . . . .
H9 H 0.476(2) 0.855(4) 0.509(5) 0.032 Uiso 1 1 calc R U . . .

loop_
_atom_site_aniso_label
_atom_site_aniso_U_11
_atom_site_aniso_U_22
_atom_site_aniso_U_33
_atom_site_aniso_U_23
_atom_site_aniso_U_13
_atom_site_aniso_U_12
I1 0.0301(3) 0.0185(2) 0.0214(2) 0.0029(3) 0.0005(3) -0.00325(18)
S1 0.0333(12) 0.0218(11) 0.0294(11) 0.0084(9) -0.0003(9) 0.0006(8)
Cl1 0.0339(11) 0.0223(9) 0.0318(10) 0.0053(9) -0.0064(9) 0.0016(9)
N1 0.029(4) 0.043(5) 0.019(3) -0.004(3) -0.003(3) 0.002(3)
C1 0.024(4) 0.023(4) 0.012(3) -0.001(3) -0.003(3) -0.003(3)
N2 0.031(4) 0.017(4) 0.016(3) 0.001(2) 0.001(3) -0.001(3)
Cl2 0.0338(10) 0.0267(10) 0.0310(10) 0.0037(9) 0.0062(9) -0.0067(9)
C2 0.028(4) 0.017(4) 0.015(3) 0.000(3) -0.001(3) -0.008(3)
N3 0.032(4) 0.021(3) 0.022(3) -0.001(3) 0.003(3) -0.004(3)
C3 0.035(4) 0.016(4) 0.015(3) -0.002(3) -0.006(3) -0.005(3)
C4 0.027(4) 0.024(4) 0.024(4) -0.006(3) -0.001(3) 0.002(3)
C6 0.037(5) 0.013(4) 0.016(4) 0.000(3) -0.001(3) -0.004(3)
C5 0.034(5) 0.020(5) 0.019(4) 0.002(3) 0.002(3) -0.004(4)
C8 0.026(4) 0.052(5) 0.027(4) 0.005(5) -0.005(4) -0.003(5)
C7 0.054(6) 0.028(6) 0.049(6) -0.003(5) 0.001(5) -0.001(5)
C9 0.028(4) 0.028(4) 0.024(4) 0.000(3) 0.007(3) 0.003(4)

loop_
_atom_type_symbol
_atom_type_description
_atom_type_scat_dispersion_real
_atom_type_scat_dispersion_imag
_atom_type_scat_source
C C 0.0033 0.0016 'International Tables Vol C Tables 4.2.6.8 and 6.1.1.4'
H H 0.0000 0.0000 'International Tables Vol C Tables 4.2.6.8 and 6.1.1.4'
N N 0.0061 0.0033 'International Tables Vol C Tables 4.2.6.8 and 6.1.1.4'
S S 0.1246 0.1234 'International Tables Vol C Tables 4.2.6.8 and 6.1.1.4'
Cl Cl 0.1484 0.1585 'International Tables Vol C Tables 4.2.6.8 and 6.1.1.4'
I I -0.4742 1.8119 'International Tables Vol C Tables 4.2.6.8 and 6.1.1.4'

loop_
_geom_angle_atom_site_label_1
_geom_angle_atom_site_label_2
_geom_angle_atom_site_label_3
_geom_angle
_geom_angle_site_symmetry_1
_geom_angle_site_symmetry_3
_geom_angle_publ_flag
C6 S1 C7 101.5(4) . . ?
C8 N1 N2 102.6(8) . . ?
C2 C1 C6 121.7(7) . . ?
C2 C1 N2 118.9(7) . . ?
C6 C1 N2 119.3(7) . . ?
N3 N2 N1 115.3(6) . . ?
N3 N2 C1 123.3(6) . . ?
N1 N2 C1 121.4(6) . . ?
C3 C2 C1 118.2(7) . . ?
C3 C2 I1 122.2(6) . . ?
C1 C2 I1 119.7(6) . . ?
C9 N3 N2 103.3(7) . . ?
C2 C3 C4 121.7(7) . . ?
C2 C3 Cl1 121.2(6) . . ?
C4 C3 Cl1 117.1(6) . . ?
C3 C4 C5 119.3(8) . . ?
C3 C4 H4 120.4 . . ?
C5 C4 H4 120.4 . . ?
C5 C6 C1 117.2(7) . . ?
C5 C6 S1 124.4(6) . . ?
C1 C6 S1 118.1(6) . . ?
C6 C5 C4 122.0(8) . . ?
C6 C5 Cl2 120.8(6) . . ?
C4 C5 Cl2 117.2(6) . . ?
N1 C8 C9 110.5(9) . . ?
N1 C8 H8 124.8 . . ?
C9 C8 H8 124.8 . . ?
S1 C7 H7A 109.5 . . ?
S1 C7 H7B 109.5 . . ?
H7A C7 H7B 109.5 . . ?
S1 C7 H7C 109.5 . . ?
H7A C7 H7C 109.5 . . ?
H7B C7 H7C 109.5 . . ?
N3 C9 C8 108.3(8) . . ?
N3 C9 H9 125.8 . . ?
C8 C9 H9 125.8 . . ?

loop_
_geom_bond_atom_site_label_1
_geom_bond_atom_site_label_2
_geom_bond_distance
_geom_bond_site_symmetry_2
_geom_bond_publ_flag
I1 C2 2.095(7) . ?
S1 C6 1.779(9) . ?
S1 C7 1.798(10) . ?
Cl1 C3 1.745(8) . ?
N1 C8 1.311(12) . ?
N1 N2 1.332(9) . ?
C1 C2 1.408(11) . ?
C1 C6 1.411(11) . ?
C1 N2 1.412(10) . ?
N2 N3 1.330(9) . ?
Cl2 C5 1.733(8) . ?
C2 C3 1.379(11) . ?
N3 C9 1.323(10) . ?
C3 C4 1.381(11) . ?
C4 C5 1.390(11) . ?
C4 H4 0.86(8) . ?
C6 C5 1.386(12) . ?
C8 C9 1.374(17) . ?
C8 H8 0.90(10) . ?
C7 H7A 0.9800 . ?
C7 H7B 0.9800 . ?
C7 H7C 0.9800 . ?
C9 H9 0.92(9) . ?

loop_
_geom_torsion_atom_site_label_1
_geom_torsion_atom_site_label_2
_geom_torsion_atom_site_label_3
_geom_torsion_atom_site_label_4
_geom_torsion
_geom_torsion_site_symmetry_1
_geom_torsion_site_symmetry_2
_geom_torsion_site_symmetry_3
_geom_torsion_site_symmetry_4
_geom_torsion_publ_flag
C8 N1 N2 N3 1.5(9) . . . . ?
C8 N1 N2 C1 -179.8(7) . . . . ?
C2 C1 N2 N3 82.3(9) . . . . ?
C6 C1 N2 N3 -102.5(8) . . . . ?
C2 C1 N2 N1 -96.3(9) . . . . ?
C6 C1 N2 N1 78.9(9) . . . . ?
C6 C1 C2 C3 -0.4(10) . . . . ?
N2 C1 C2 C3 174.7(6) . . . . ?
C6 C1 C2 I1 180.0(5) . . . . ?
N2 C1 C2 I1 -4.9(9) . . . . ?
N1 N2 N3 C9 -1.4(9) . . . . ?
C1 N2 N3 C9 179.9(7) . . . . ?
C1 C2 C3 C4 1.1(11) . . . . ?
I1 C2 C3 C4 -179.3(5) . . . . ?
C1 C2 C3 Cl1 -175.1(5) . . . . ?
I1 C2 C3 Cl1 4.5(9) . . . . ?
C2 C3 C4 C5 -1.5(11) . . . . ?
Cl1 C3 C4 C5 174.9(6) . . . . ?
C2 C1 C6 C5 0.1(11) . . . . ?
N2 C1 C6 C5 -175.0(6) . . . . ?
C2 C1 C6 S1 174.4(5) . . . . ?
N2 C1 C6 S1 -0.8(9) . . . . ?
C7 S1 C6 C5 -66.7(7) . . . . ?
C7 S1 C6 C1 119.5(7) . . . . ?
C1 C6 C5 C4 -0.5(11) . . . . ?
S1 C6 C5 C4 -174.3(6) . . . . ?
C1 C6 C5 Cl2 175.9(6) . . . . ?
S1 C6 C5 Cl2 2.1(10) . . . . ?
C3 C4 C5 C6 1.2(11) . . . . ?
C3 C4 C5 Cl2 -175.4(6) . . . . ?
N2 N1 C8 C9 -1.0(10) . . . . ?
N2 N3 C9 C8 0.7(9) . . . . ?
N1 C8 C9 N3 0.2(11) . . . . ?
